data_4070399
loop_
_publ_author_name
'Laskowski, Carl A.'
'Hillhouse, Gregory L.'

_publ_section_title
;
 Group-Transfer Reactions of Ni(II)&#x2212;Ni(II) Bridging Imido
 Complexes. Catalytic Formation of Carbodiimides and Isocyanates via
 Nitrene Transfer from Organoazides
;
_journal_issue 20
_journal_name_full Organometallics
_journal_page_first 6114
_journal_paper_doi 10.1021/om900783u
_journal_volume 28
_journal_year 2009
_chemical_formula_sum 'C56 H76 Cl8 N4 Ni2'
_chemical_formula_weight 1206.23
_chemical_name_systematic
; 
 ? 
;
_space_group_IT_number 61
_symmetry_cell_setting orthorhombic
_symmetry_space_group_name_Hall '-P 2ac 2ab'
_symmetry_space_group_name_H-M 'P b c a'
_atom_sites_solution_hydrogens geom
_atom_sites_solution_primary direct
_atom_sites_solution_secondary difmap
_audit_creation_method SHELXL-97
_cell_angle_alpha 90.00
_cell_angle_beta 90.00
_cell_angle_gamma 90.00
_cell_formula_units_Z 4
_cell_length_a 14.1110(14)
_cell_length_b 18.7165(18)
_cell_length_c 22.883(2)
_cell_measurement_temperature 100(2)
_cell_volume 6043.6(10)
_computing_cell_refinement 'Bruker XSCANS'
_computing_data_collection 'Bruker XSCANS'
_computing_data_reduction 'Bruker SHELXTL'
_computing_molecular_graphics 'Bruker SHELXTL'
_computing_publication_material 'Bruker SHELXTL'
_computing_structure_refinement 'SHELXL-97 (Sheldrick, 1997)'
_computing_structure_solution 'SHELXS-97 (Sheldrick, 1990)'
_diffrn_ambient_temperature 100(2)
_diffrn_measured_fraction_theta_full 1.000
_diffrn_measured_fraction_theta_max 1.000
_diffrn_measurement_device_type 'Bruker P4'
_diffrn_measurement_method '\w scans'
_diffrn_radiation_monochromator graphite
_diffrn_radiation_source 'fine-focus sealed tube'
_diffrn_radiation_type MoK\a
_diffrn_radiation_wavelength 0.71073
_diffrn_reflns_av_R_equivalents 0.0573
_diffrn_reflns_av_sigmaI/netI 0.0484
_diffrn_reflns_limit_h_max 16
_diffrn_reflns_limit_h_min -16
_diffrn_reflns_limit_k_max 22
_diffrn_reflns_limit_k_min -22
_diffrn_reflns_limit_l_max 27
_diffrn_reflns_limit_l_min -21
_diffrn_reflns_number 30372
_diffrn_reflns_theta_full 25.00
_diffrn_reflns_theta_max 25.00
_diffrn_reflns_theta_min 1.78
_exptl_absorpt_coefficient_mu 1.015
_exptl_absorpt_correction_T_max 0.2763
_exptl_absorpt_correction_T_min 0.2272
_exptl_absorpt_correction_type psi-scan
_exptl_absorpt_process_details 'Norton et. al.'
_exptl_crystal_colour purple
_exptl_crystal_density_diffrn 1.326
_exptl_crystal_density_method 'not measured'
_exptl_crystal_description plate
_exptl_crystal_F_000 2528
_exptl_crystal_size_max 0.6
_exptl_crystal_size_mid 0.2
_exptl_crystal_size_min 0.2
_refine_diff_density_max 0.675
_refine_diff_density_min -0.404
_refine_diff_density_rms 0.068
_refine_ls_extinction_method none
_refine_ls_goodness_of_fit_ref 1.000
_refine_ls_hydrogen_treatment constr
_refine_ls_matrix_type full
_refine_ls_number_parameters 324
_refine_ls_number_reflns 5315
_refine_ls_number_restraints 0
_refine_ls_restrained_S_all 1.000
_refine_ls_R_factor_all 0.0486
_refine_ls_R_factor_gt 0.0373
_refine_ls_shift/su_max 0.001
_refine_ls_shift/su_mean 0.000
_refine_ls_structure_factor_coef Fsqd
_refine_ls_weighting_details 'calc w=1/[\s^2^(Fo^2^)+(0.0375P)^2^+0.0000P] where P=(Fo^2^+2Fc^2^)/3'
_refine_ls_weighting_scheme calc
_refine_ls_wR_factor_gt 0.0801
_refine_ls_wR_factor_ref 0.0827
_reflns_number_gt 4156
_reflns_number_total 5315
_reflns_threshold_expression >2sigma(I)
_cod_data_source_file om900783u_si_002.cif
_cod_data_source_block 7
_cod_original_cell_volume 6043.5(10)
_cod_original_sg_symbol_H-M Pbca
_cod_database_code 4070399

loop_
_symmetry_equiv_pos_as_xyz
'x, y, z'
'-x+1/2, -y, z+1/2'
'-x, y+1/2, -z+1/2'
'x+1/2, -y+1/2, -z'
'-x, -y, -z'
'x-1/2, y, -z-1/2'
'x, -y-1/2, z-1/2'
'-x-1/2, y-1/2, z'

loop_
_atom_site_label
_atom_site_type_symbol
_atom_site_fract_x
_atom_site_fract_y
_atom_site_fract_z
_atom_site_U_iso_or_equiv
_atom_site_adp_type
_atom_site_occupancy
_atom_site_symmetry_multiplicity
_atom_site_calc_flag
_atom_site_refinement_flags
Ni1 Ni 0.52871(2) 0.415855(16) 0.497792(14) 0.01645(10) Uani 1 1 d .
Cl2 Cl 0.45557(4) 0.32155(3) 0.46853(3) 0.02189(16) Uani 1 1 d .
Cl1 Cl 0.59789(4) 0.51538(3) 0.52314(3) 0.02667(17) Uani 1 1 d .
Cl98 Cl 0.48779(6) 0.38947(4) 0.25661(4) 0.0489(2) Uani 1 1 d .
Cl99 Cl 0.36927(7) 0.28040(6) 0.30807(4) 0.0650(3) Uani 1 1 d .
N1 N 0.68022(13) 0.36000(10) 0.57063(9) 0.0164(5) Uani 1 1 d .
N2 N 0.69484(14) 0.32532(10) 0.48149(9) 0.0173(5) Uani 1 1 d .
C122 C 0.7773(2) 0.55760(14) 0.63015(13) 0.0338(7) Uani 1 1 d .
H12A H 0.7225 0.5732 0.6071 0.051 Uiso 1 1 calc R
H12B H 0.8353 0.5775 0.6132 0.051 Uiso 1 1 calc R
H12C H 0.7704 0.5744 0.6705 0.051 Uiso 1 1 calc R
C1 C 0.63788(16) 0.36358(12) 0.51762(11) 0.0159(6) Uani 1 1 d .
C11 C 0.64400(17) 0.38661(13) 0.62603(11) 0.0183(6) Uani 1 1 d .
C161 C 0.51705(17) 0.28962(13) 0.62097(12) 0.0242(6) Uani 1 1 d .
H16A H 0.5200 0.2980 0.5778 0.029 Uiso 1 1 calc R
C121 C 0.78288(18) 0.47585(14) 0.62959(12) 0.0268(6) Uani 1 1 d .
H12D H 0.7904 0.4599 0.5881 0.032 Uiso 1 1 calc R
C16 C 0.56510(17) 0.35242(13) 0.65031(11) 0.0209(6) Uani 1 1 d .
C24 C 0.67669(19) 0.26195(15) 0.30665(12) 0.0301(7) Uani 1 1 d .
H24A H 0.6764 0.2463 0.2671 0.036 Uiso 1 1 calc R
C21 C 0.68081(16) 0.30612(13) 0.42060(11) 0.0186(6) Uani 1 1 d .
C14 C 0.5838(2) 0.42987(14) 0.73415(12) 0.0306(7) Uani 1 1 d .
H14A H 0.5627 0.4451 0.7716 0.037 Uiso 1 1 calc R
C15 C 0.53563(18) 0.37589(14) 0.70509(12) 0.0258(6) Uani 1 1 d .
H15A H 0.4817 0.3546 0.7228 0.031 Uiso 1 1 calc R
C12 C 0.69431(17) 0.44106(13) 0.65430(11) 0.0214(6) Uani 1 1 d .
C13 C 0.66193(18) 0.46162(14) 0.70913(12) 0.0278(7) Uani 1 1 d .
H13A H 0.6943 0.4983 0.7298 0.033 Uiso 1 1 calc R
C25 C 0.70247(18) 0.33124(15) 0.31965(12) 0.0282(7) Uani 1 1 d .
H25A H 0.7190 0.3630 0.2889 0.034 Uiso 1 1 calc R
C26 C 0.70462(17) 0.35528(14) 0.37735(11) 0.0219(6) Uani 1 1 d .
C221 C 0.62543(17) 0.18292(13) 0.45648(12) 0.0247(6) Uani 1 1 d .
H22A H 0.6155 0.2103 0.4935 0.030 Uiso 1 1 calc R
C22 C 0.65261(16) 0.23572(13) 0.40887(11) 0.0206(6) Uani 1 1 d .
C261 C 0.73317(18) 0.43183(13) 0.39045(12) 0.0253(6) Uani 1 1 d .
H26A H 0.7265 0.4395 0.4335 0.030 Uiso 1 1 calc R
C162 C 0.5716(2) 0.22033(14) 0.63358(14) 0.0421(8) Uani 1 1 d .
H16B H 0.6371 0.2252 0.6199 0.063 Uiso 1 1 calc R
H16C H 0.5410 0.1805 0.6132 0.063 Uiso 1 1 calc R
H16D H 0.5714 0.2111 0.6757 0.063 Uiso 1 1 calc R
C262 C 0.6674(2) 0.48474(15) 0.35954(14) 0.0433(8) Uani 1 1 d .
H26B H 0.6022 0.4776 0.3731 0.065 Uiso 1 1 calc R
H26C H 0.6704 0.4769 0.3172 0.065 Uiso 1 1 calc R
H26D H 0.6875 0.5337 0.3684 0.065 Uiso 1 1 calc R
C223 C 0.53358(19) 0.14378(15) 0.44224(14) 0.0365(8) Uani 1 1 d .
H22B H 0.4847 0.1785 0.4314 0.055 Uiso 1 1 calc R
H22C H 0.5126 0.1167 0.4766 0.055 Uiso 1 1 calc R
H22D H 0.5443 0.1109 0.4096 0.055 Uiso 1 1 calc R
C263 C 0.8370(2) 0.44437(16) 0.37441(14) 0.0453(9) Uani 1 1 d .
H26E H 0.8773 0.4123 0.3974 0.068 Uiso 1 1 calc R
H26F H 0.8540 0.4941 0.3828 0.068 Uiso 1 1 calc R
H26G H 0.8462 0.4348 0.3327 0.068 Uiso 1 1 calc R
C23 C 0.65141(17) 0.21520(14) 0.35049(12) 0.0271(7) Uani 1 1 d .
H23A H 0.6328 0.1680 0.3406 0.032 Uiso 1 1 calc R
C999 C 0.4522(2) 0.34871(17) 0.32212(13) 0.0442(9) Uani 1 1 d .
H99A H 0.4235 0.3849 0.3482 0.053 Uiso 1 1 calc R
H99B H 0.5082 0.3283 0.3422 0.053 Uiso 1 1 calc R
C163 C 0.41329(19) 0.28117(16) 0.63720(13) 0.0383(8) Uani 1 1 d .
H16E H 0.3800 0.3263 0.6303 0.058 Uiso 1 1 calc R
H16F H 0.4081 0.2682 0.6786 0.058 Uiso 1 1 calc R
H16G H 0.3848 0.2435 0.6132 0.058 Uiso 1 1 calc R
C123 C 0.87081(18) 0.45190(16) 0.66386(13) 0.0364(8) Uani 1 1 d .
H12E H 0.8763 0.3997 0.6621 0.055 Uiso 1 1 calc R
H12F H 0.8648 0.4670 0.7047 0.055 Uiso 1 1 calc R
H12G H 0.9275 0.4737 0.6467 0.055 Uiso 1 1 calc R
C3 C 0.77242(17) 0.29898(13) 0.51208(11) 0.0207(6) Uani 1 1 d .
H3A H 0.8227 0.2711 0.4965 0.025 Uiso 1 1 calc R
C2 C 0.76286(16) 0.32021(13) 0.56746(11) 0.0207(6) Uani 1 1 d .
H2A H 0.8048 0.3100 0.5988 0.025 Uiso 1 1 calc R
C222 C 0.70464(19) 0.12829(14) 0.46713(13) 0.0344(7) Uani 1 1 d .
H22E H 0.7619 0.1531 0.4804 0.052 Uiso 1 1 calc R
H22F H 0.7183 0.1027 0.4307 0.052 Uiso 1 1 calc R
H22G H 0.6844 0.0941 0.4971 0.052 Uiso 1 1 calc R

loop_
_atom_site_aniso_label
_atom_site_aniso_U_11
_atom_site_aniso_U_22
_atom_site_aniso_U_33
_atom_site_aniso_U_23
_atom_site_aniso_U_13
_atom_site_aniso_U_12
Ni1 0.01350(17) 0.01574(17) 0.0201(2) 0.00005(14) -0.00097(14) 0.00148(13)
Cl2 0.0185(3) 0.0203(3) 0.0269(4) -0.0021(3) -0.0011(3) -0.0021(3)
Cl1 0.0202(3) 0.0190(3) 0.0408(4) -0.0010(3) -0.0070(3) 0.0023(3)
Cl98 0.0617(6) 0.0463(5) 0.0387(5) 0.0063(4) -0.0061(4) 0.0154(4)
Cl99 0.0645(6) 0.0877(7) 0.0430(6) 0.0069(5) -0.0044(5) -0.0168(5)
N1 0.0128(11) 0.0177(11) 0.0186(12) -0.0013(9) -0.0011(9) 0.0011(9)
N2 0.0157(11) 0.0184(11) 0.0178(12) -0.0018(9) -0.0002(9) 0.0013(9)
C122 0.0322(17) 0.0339(17) 0.0352(18) -0.0080(14) 0.0018(13) -0.0087(14)
C1 0.0161(13) 0.0122(12) 0.0194(15) -0.0003(11) 0.0023(11) -0.0034(10)
C11 0.0186(14) 0.0196(13) 0.0167(15) 0.0015(11) -0.0013(11) 0.0051(11)
C161 0.0235(15) 0.0286(15) 0.0206(16) 0.0038(12) -0.0007(12) -0.0056(12)
C121 0.0239(15) 0.0307(16) 0.0259(16) -0.0087(13) 0.0011(12) -0.0042(13)
C16 0.0213(14) 0.0211(14) 0.0203(15) 0.0036(12) -0.0019(11) 0.0057(11)
C24 0.0291(16) 0.0417(18) 0.0196(16) -0.0092(14) -0.0042(12) 0.0105(14)
C21 0.0121(13) 0.0257(15) 0.0179(15) -0.0046(12) -0.0001(10) 0.0059(11)
C14 0.0350(17) 0.0366(17) 0.0203(16) -0.0048(13) 0.0067(13) 0.0059(14)
C15 0.0230(15) 0.0303(15) 0.0240(16) 0.0039(13) 0.0040(12) -0.0002(12)
C12 0.0186(14) 0.0219(14) 0.0238(16) -0.0009(12) -0.0008(11) 0.0044(11)
C13 0.0298(16) 0.0277(15) 0.0258(16) -0.0085(13) -0.0030(13) -0.0003(13)
C25 0.0286(16) 0.0353(17) 0.0209(16) 0.0022(13) 0.0009(12) 0.0094(13)
C26 0.0150(14) 0.0279(15) 0.0229(16) -0.0010(12) 0.0012(11) 0.0067(11)
C221 0.0229(15) 0.0223(14) 0.0291(17) -0.0037(12) -0.0009(12) -0.0014(12)
C22 0.0119(13) 0.0246(14) 0.0254(16) -0.0056(12) -0.0034(11) 0.0042(11)
C261 0.0288(16) 0.0239(14) 0.0231(16) 0.0015(12) 0.0058(12) -0.0004(12)
C162 0.0390(19) 0.0245(16) 0.063(2) 0.0023(16) -0.0049(16) -0.0047(14)
C262 0.056(2) 0.0276(16) 0.046(2) 0.0022(15) -0.0090(16) 0.0049(15)
C223 0.0273(17) 0.0294(16) 0.053(2) -0.0059(15) -0.0009(14) -0.0033(13)
C263 0.043(2) 0.0374(18) 0.055(2) -0.0092(16) 0.0151(16) -0.0080(16)
C23 0.0224(15) 0.0275(15) 0.0313(17) -0.0100(14) -0.0071(12) 0.0036(12)
C999 0.0344(19) 0.067(2) 0.0311(19) -0.0099(17) 0.0003(14) 0.0118(16)
C163 0.0282(17) 0.0426(18) 0.044(2) 0.0012(16) -0.0024(14) -0.0097(14)
C123 0.0237(16) 0.0460(19) 0.039(2) -0.0111(16) -0.0029(13) -0.0004(14)
C3 0.0139(13) 0.0220(13) 0.0262(16) -0.0032(12) -0.0015(11) 0.0045(11)
C2 0.0140(13) 0.0238(14) 0.0243(16) -0.0007(12) -0.0045(11) 0.0031(11)
C222 0.0310(17) 0.0280(16) 0.044(2) 0.0027(15) -0.0071(14) 0.0002(13)

loop_
_atom_type_symbol
_atom_type_description
_atom_type_scat_dispersion_real
_atom_type_scat_dispersion_imag
_atom_type_scat_source
C C 0.0033 0.0016 'International Tables Vol C Tables 4.2.6.8 and 6.1.1.4'
H H 0.0000 0.0000 'International Tables Vol C Tables 4.2.6.8 and 6.1.1.4'
N N 0.0061 0.0033 'International Tables Vol C Tables 4.2.6.8 and 6.1.1.4'
Cl Cl 0.1484 0.1585 'International Tables Vol C Tables 4.2.6.8 and 6.1.1.4'
Ni Ni 0.3393 1.1124 'International Tables Vol C Tables 4.2.6.8 and 6.1.1.4'

loop_
_geom_angle_atom_site_label_1
_geom_angle_atom_site_label_2
_geom_angle_atom_site_label_3
_geom_angle
_geom_angle_site_symmetry_3
C1 Ni1 Cl2 92.36(7) .
C1 Ni1 Cl1 90.77(7) .
Cl2 Ni1 Cl1 176.28(3) .
C1 Ni1 Cl1 176.32(7) 5_666
Cl2 Ni1 Cl1 91.27(3) 5_666
Cl1 Ni1 Cl1 85.62(3) 5_666
Ni1 Cl1 Ni1 94.38(3) 5_666
C1 N1 C2 110.6(2) .
C1 N1 C11 127.5(2) .
C2 N1 C11 121.7(2) .
C1 N2 C3 110.3(2) .
C1 N2 C21 129.4(2) .
C3 N2 C21 120.18(19) .
N1 C1 N2 105.0(2) .
N1 C1 Ni1 127.12(18) .
N2 C1 Ni1 127.77(18) .
C16 C11 C12 123.6(2) .
C16 C11 N1 118.0(2) .
C12 C11 N1 118.3(2) .
C16 C161 C163 113.8(2) .
C16 C161 C162 110.4(2) .
C163 C161 C162 110.4(2) .
C12 C121 C122 112.5(2) .
C12 C121 C123 110.5(2) .
C122 C121 C123 109.2(2) .
C15 C16 C11 116.8(2) .
C15 C16 C161 120.7(2) .
C11 C16 C161 122.4(2) .
C23 C24 C25 120.5(3) .
C26 C21 C22 123.6(2) .
C26 C21 N2 119.0(2) .
C22 C21 N2 117.1(2) .
C13 C14 C15 120.5(3) .
C14 C15 C16 121.0(2) .
C13 C12 C11 116.9(2) .
C13 C12 C121 119.2(2) .
C11 C12 C121 123.9(2) .
C14 C13 C12 121.3(3) .
C24 C25 C26 120.9(3) .
C21 C26 C25 117.0(2) .
C21 C26 C261 123.2(2) .
C25 C26 C261 119.8(2) .
C22 C221 C223 111.9(2) .
C22 C221 C222 111.3(2) .
C223 C221 C222 109.5(2) .
C23 C22 C21 116.6(2) .
C23 C22 C221 120.4(2) .
C21 C22 C221 123.0(2) .
C26 C261 C263 110.6(2) .
C26 C261 C262 111.0(2) .
C263 C261 C262 111.8(2) .
C24 C23 C22 121.4(2) .
Cl98 C999 Cl99 110.45(17) .
C2 C3 N2 107.0(2) .
C3 C2 N1 107.1(2) .

loop_
_geom_bond_atom_site_label_1
_geom_bond_atom_site_label_2
_geom_bond_distance
_geom_bond_site_symmetry_2
Ni1 C1 1.881(2) .
Ni1 Cl2 2.1516(7) .
Ni1 Cl1 2.1816(7) .
Ni1 Cl1 2.2532(7) 5_666
Cl1 Ni1 2.2532(7) 5_666
Cl98 C999 1.755(3) .
Cl99 C999 1.763(3) .
N1 C1 1.354(3) .
N1 C2 1.386(3) .
N1 C11 1.455(3) .
N2 C1 1.357(3) .
N2 C3 1.390(3) .
N2 C21 1.452(3) .
C122 C121 1.532(4) .
C11 C16 1.399(3) .
C11 C12 1.400(3) .
C161 C16 1.514(3) .
C161 C163 1.519(4) .
C161 C162 1.535(4) .
C121 C12 1.518(3) .
C121 C123 1.535(4) .
C16 C15 1.392(4) .
C24 C23 1.378(4) .
C24 C25 1.379(4) .
C21 C26 1.393(3) .
C21 C22 1.402(3) .
C14 C13 1.378(4) .
C14 C15 1.387(4) .
C12 C13 1.390(3) .
C25 C26 1.395(3) .
C26 C261 1.518(3) .
C221 C22 1.520(3) .
C221 C223 1.524(3) .
C221 C222 1.534(3) .
C22 C23 1.390(3) .
C261 C263 1.528(4) .
C261 C262 1.531(4) .
C3 C2 1.335(3) .
